data_6000509
loop_
_publ_author_name
'Dahlke, P.'
'Graulich, J.'
'Welsch, M.'
'Pebler, J.'
'Babel, D.'

_publ_section_title
;
 Structural and magnetochemical studies of Ba5Mn3F19 and related compounds
 A(5)(II)M(3)(III)F(19)
;
_journal_name_full 'Zeitschrift Fur Anorganische Und Allgemeine Chemie'
_journal_page_first 1255
_journal_page_last 1263
_journal_paper_doi 10.1002/(SICI)1521-3749(200005)626:5<1255::AID-ZAAC1255>3.0.CO;2-J
_journal_volume 626
_journal_year 2000
_chemical_formula_sum 'Ba5 F19 Fe3'
_space_group_name_H-M_alt 'I 4/m'
_cell_angle_alpha 90.000
_cell_angle_beta 90.000
_cell_angle_gamma 90.000
_cell_length_a 14.8350
_cell_length_b 14.8350
_cell_length_c 7.6670
_cell_volume 1687.33
_cod_database_code 6000509

loop_
_atom_site_label
_atom_site_fract_x
_atom_site_fract_y
_atom_site_fract_z
? ? ? ?
